data_4308024
loop_
_publ_author_name
'Daofeng Sun'
'Yanxiong Ke'
'David J. Collins'
'Gary A. Lorigan'
'Hong-Cai Zhou'

_publ_section_title
;
Construction of Robust Open Metal-Organic Frameworks with Chiral Channels
and Permanent Porosity
;
_journal_name_full 'Inorganic Chemistry'
_journal_page_first 2725
_journal_page_last 2734
_journal_paper_doi 10.1021/ic0624773
_journal_volume 46
_journal_year 2007
_chemical_formula_moiety 'Zn3 2(C24 H12 N3 O6) 2(H2O)'
_chemical_formula_sum 'C48 H28 N6 O14 Zn3'
_chemical_formula_weight 1108.87
_chemical_melting_point ?
_chemical_name_common MOF2a
_chemical_name_systematic
;
 ?
;
_space_group_IT_number 212
_symmetry_cell_setting cubic
_symmetry_space_group_name_Hall 'P 4acd 2ab 3'
_symmetry_space_group_name_H-M 'P 43 3 2'
_atom_sites_solution_hydrogens geom
_atom_sites_solution_primary direct
_atom_sites_solution_secondary difmap
_audit_creation_method SHELXL-97
_cell_angle_alpha 90.00
_cell_angle_beta 90.00
_cell_angle_gamma 90.00
_cell_formula_units_Z 4
_cell_length_a 25.6349(2)
_cell_length_b 25.6349(2)
_cell_length_c 25.6349(2)
_cell_measurement_temperature 293(2)
_cell_measurement_theta_max 22.5
_cell_measurement_theta_min 1.1
_cell_volume 16845.9(2)
_computing_cell_refinement 'Bruker SMART'
_computing_data_collection 'Bruker SMART'
_computing_data_reduction 'Bruker SAINT'
_computing_molecular_graphics 'Bruker SHELXTL'
_computing_publication_material 'Bruker SHELXTL'
_computing_structure_refinement 'SHELXL-97 (Sheldrick, 1997)'
_computing_structure_solution 'SHELXS-97 (Sheldrick, 1990)'
_diffrn_ambient_temperature 293(2)
_diffrn_measured_fraction_theta_full 1.000
_diffrn_measured_fraction_theta_max 1.000
_diffrn_measurement_device_type 'CCD area detector'
_diffrn_measurement_method 'phi and omega scans'
_diffrn_radiation_monochromator graphite
_diffrn_radiation_source 'fine-focus sealed tube'
_diffrn_radiation_type MoK\a
_diffrn_radiation_wavelength 0.71073
_diffrn_reflns_av_R_equivalents 0.0909
_diffrn_reflns_av_sigmaI/netI 0.0410
_diffrn_reflns_limit_h_max 27
_diffrn_reflns_limit_h_min -27
_diffrn_reflns_limit_k_max 25
_diffrn_reflns_limit_k_min -27
_diffrn_reflns_limit_l_max 27
_diffrn_reflns_limit_l_min -27
_diffrn_reflns_number 78611
_diffrn_reflns_theta_full 22.47
_diffrn_reflns_theta_max 22.47
_diffrn_reflns_theta_min 1.12
_exptl_absorpt_coefficient_mu 0.445
_exptl_absorpt_correction_type none
_exptl_crystal_colour colorless
_exptl_crystal_density_diffrn 0.437
_exptl_crystal_density_method 'not measured'
_exptl_crystal_description block
_exptl_crystal_F_000 2240
_exptl_crystal_size_max 0.4
_exptl_crystal_size_mid 0.4
_exptl_crystal_size_min 0.35
_refine_diff_density_max 0.114
_refine_diff_density_min -0.126
_refine_diff_density_rms 0.015
_refine_ls_abs_structure_details 'Flack H D (1983), Acta Cryst. A39, 876-881'
_refine_ls_abs_structure_Flack 0.014(12)
_refine_ls_extinction_coef 0.000034(8)
_refine_ls_extinction_expression Fc^*^=kFc[1+0.001xFc^2^\l^3^/sin(2\q)]^-1/4^
_refine_ls_extinction_method SHELXL
_refine_ls_goodness_of_fit_ref 0.787
_refine_ls_hydrogen_treatment mixed
_refine_ls_matrix_type full
_refine_ls_number_parameters 109
_refine_ls_number_reflns 3672
_refine_ls_number_restraints 0
_refine_ls_restrained_S_all 0.787
_refine_ls_R_factor_all 0.0508
_refine_ls_R_factor_gt 0.0280
_refine_ls_shift/su_max 0.001
_refine_ls_shift/su_mean 0.000
_refine_ls_structure_factor_coef Fsqd
_refine_ls_weighting_details 'calc w=1/[\s^2^(Fo^2^)+(0.0263P)^2^+0.0000P] where P=(Fo^2^+2Fc^2^)/3'
_refine_ls_weighting_scheme calc
_refine_ls_wR_factor_gt 0.0492
_refine_ls_wR_factor_ref 0.0518
_reflns_number_gt 2455
_reflns_number_total 3672
_reflns_threshold_expression >2sigma(I)
_cod_data_source_file ic0624773si20061227_065123.cif
_cod_data_source_block xamd213s
_cod_depositor_comments
;
The following automatic conversions were performed:
'_symmetry_cell_setting' value 'Cubic' changed to 'cubic' according to
'/home/saulius/struct/CIF-dictionaries/cif_core.dic' dictionary named
'cif_core.dic' version 2.4.1 from 2010-06-29.

Automatic conversion script
Id: cif_fix_enum 1527 2010-12-29 10:47:43Z saulius 

The following automatic conversions were performed:

'_chemical_melting_point' value 'not measured' was changed to '?' -
the value is undefined or not given.

Automatic conversion script
Id: cif_fix_values 1646 2011-03-28 12:23:43Z adriana 
;
_cod_database_code 4308024

loop_
_symmetry_equiv_pos_as_xyz
'x, y, z'
'-x+1/2, -y, z+1/2'
'-x, y+1/2, -z+1/2'
'x+1/2, -y+1/2, -z'
'z, x, y'
'z+1/2, -x+1/2, -y'
'-z+1/2, -x, y+1/2'
'-z, x+1/2, -y+1/2'
'y, z, x'
'-y, z+1/2, -x+1/2'
'y+1/2, -z+1/2, -x'
'-y+1/2, -z, x+1/2'
'y+1/4, x+3/4, -z+3/4'
'-y+1/4, -x+1/4, -z+1/4'
'y+3/4, -x+3/4, z+1/4'
'-y+3/4, x+1/4, z+3/4'
'x+1/4, z+3/4, -y+3/4'
'-x+3/4, z+1/4, y+3/4'
'-x+1/4, -z+1/4, -y+1/4'
'x+3/4, -z+3/4, y+1/4'
'z+1/4, y+3/4, -x+3/4'
'z+3/4, -y+3/4, x+1/4'
'-z+3/4, y+1/4, x+3/4'
'-z+1/4, -y+1/4, -x+1/4'

loop_
_atom_site_label
_atom_site_type_symbol
_atom_site_fract_x
_atom_site_fract_y
_atom_site_fract_z
_atom_site_U_iso_or_equiv
_atom_site_adp_type
_atom_site_occupancy
_atom_site_symmetry_multiplicity
_atom_site_calc_flag
_atom_site_refinement_flags
_atom_site_disorder_assembly
_atom_site_disorder_group
Zn1 Zn 0.8750 0.3750 0.1250 0.07937(19) Uani 1 6 d S . .
Zn2 Zn 0.955234(9) 0.455234(9) 0.044766(9) 0.08855(16) Uani 1 3 d S . .
O1 O 0.87737(5) 0.37083(5) 0.04429(6) 0.0937(4) Uani 1 1 d . . .
O2 O 0.89887(6) 0.43904(6) -0.00337(6) 0.0981(5) Uani 1 1 d . . .
O3 O 1.00057(6) 0.50057(6) -0.00057(6) 0.1461(9) Uani 1 3 d S . .
N1 N 0.67461(9) 0.30554(8) -0.12166(7) 0.0988(6) Uani 1 1 d . . .
C8 C 0.70339(10) 0.34808(12) -0.13352(12) 0.0975(7) Uani 1 1 d . . .
C1 C 0.87182(10) 0.39940(11) 0.00623(10) 0.0930(7) Uani 1 1 d . . .
C2 C 0.82889(9) 0.38532(11) -0.03224(9) 0.0871(7) Uani 1 1 d . . .
C3 C 0.80241(10) 0.33962(10) -0.02631(9) 0.0947(7) Uani 1 1 d . . .
H3A H 0.8117 0.3172 0.0007 0.114 Uiso 1 1 calc R . .
C4 C 0.76198(10) 0.32554(9) -0.05929(10) 0.1001(7) Uani 1 1 d . . .
H4A H 0.7447 0.2939 -0.0551 0.120 Uiso 1 1 calc R . .
C5 C 0.74797(10) 0.35993(11) -0.09872(9) 0.0932(7) Uani 1 1 d . . .
C6 C 0.77536(11) 0.40642(10) -0.10630(9) 0.1079(8) Uani 1 1 d . . .
H6A H 0.7668 0.4285 -0.1338 0.130 Uiso 1 1 calc R . .
C7 C 0.81531(9) 0.41930(9) -0.07239(10) 0.0978(7) Uani 1 1 d . . .
H7A H 0.8331 0.4507 -0.0764 0.117 Uiso 1 1 calc R . .

loop_
_atom_site_aniso_label
_atom_site_aniso_U_11
_atom_site_aniso_U_22
_atom_site_aniso_U_33
_atom_site_aniso_U_23
_atom_site_aniso_U_13
_atom_site_aniso_U_12
Zn1 0.07937(19) 0.07937(19) 0.07937(19) 0.00093(19) 0.00093(19) -0.00093(19)
Zn2 0.08855(16) 0.08855(16) 0.08855(16) 0.00027(15) 0.00027(15) -0.00027(15)
O1 0.1132(11) 0.0826(11) 0.0854(11) -0.0007(9) -0.0046(10) 0.0089(8)
O2 0.1029(13) 0.0974(13) 0.0941(11) 0.0132(10) -0.0012(9) -0.0057(9)
O3 0.1461(9) 0.1461(9) 0.1461(9) 0.0179(12) 0.0179(12) -0.0179(12)
N1 0.1003(17) 0.0992(19) 0.0971(17) 0.0076(14) -0.0147(15) -0.0037(14)
C8 0.099(2) 0.086(2) 0.108(2) 0.0090(18) 0.007(2) -0.0077(18)
C1 0.114(2) 0.093(2) 0.0713(18) 0.0042(16) 0.0000(18) 0.0183(18)
C2 0.0948(18) 0.091(2) 0.0756(19) 0.0066(15) -0.0037(15) -0.0020(16)
C3 0.098(2) 0.097(2) 0.0894(19) 0.0183(15) -0.0003(15) 0.0037(16)
C4 0.112(2) 0.0952(19) 0.093(2) 0.0114(16) -0.0142(16) -0.0066(16)
C5 0.0950(19) 0.099(2) 0.0858(19) 0.0068(16) -0.0071(15) -0.0159(17)
C6 0.115(2) 0.103(2) 0.106(2) 0.0165(16) -0.0138(17) -0.0134(17)
C7 0.0957(19) 0.104(2) 0.0937(19) 0.0107(16) -0.0083(16) -0.0202(15)

loop_
_atom_type_symbol
_atom_type_description
_atom_type_scat_dispersion_real
_atom_type_scat_dispersion_imag
_atom_type_scat_source
C C 0.0033 0.0016 'International Tables Vol C Tables 4.2.6.8 and 6.1.1.4'
H H 0.0000 0.0000 'International Tables Vol C Tables 4.2.6.8 and 6.1.1.4'
N N 0.0061 0.0033 'International Tables Vol C Tables 4.2.6.8 and 6.1.1.4'
O O 0.0106 0.0060 'International Tables Vol C Tables 4.2.6.8 and 6.1.1.4'
Zn Zn 0.2839 1.4301 'International Tables Vol C Tables 4.2.6.8 and 6.1.1.4'

loop_
_geom_angle_atom_site_label_1
_geom_angle_atom_site_label_2
_geom_angle_atom_site_label_3
_geom_angle
_geom_angle_site_symmetry_1
_geom_angle_site_symmetry_3
_geom_angle_publ_flag
O1 Zn1 O1 91.36(5) 18_654 22_554 ?
O1 Zn1 O1 84.14(8) 18_654 . ?
O1 Zn1 O1 93.51(8) 22_554 . ?
O1 Zn1 O1 93.51(8) 18_654 8_645 ?
O1 Zn1 O1 173.44(8) 22_554 8_645 ?
O1 Zn1 O1 91.36(5) . 8_645 ?
O1 Zn1 O1 91.36(5) 18_654 14_665 ?
O1 Zn1 O1 91.36(5) 22_554 14_665 ?
O1 Zn1 O1 173.44(8) . 14_665 ?
O1 Zn1 O1 84.14(8) 8_645 14_665 ?
O1 Zn1 O1 173.44(8) 18_654 11_556 ?
O1 Zn1 O1 84.14(8) 22_554 11_556 ?
O1 Zn1 O1 91.36(5) . 11_556 ?
O1 Zn1 O1 91.36(5) 8_645 11_556 ?
O1 Zn1 O1 93.51(8) 14_665 11_556 ?
O2 Zn2 O2 116.63(3) 8_645 . ?
O2 Zn2 O2 116.63(3) 8_645 11_556 ?
O2 Zn2 O2 116.63(3) . 11_556 ?
O2 Zn2 O3 100.71(5) 8_645 . ?
O2 Zn2 O3 100.71(5) . . ?
O2 Zn2 O3 100.71(5) 11_556 . ?
C1 O1 Zn1 139.37(15) . . ?
C1 O2 Zn2 117.31(16) . . ?
C8 N1 C8 116.1(3) 7_564 . ?
N1 C8 N1 123.8(3) 10_655 . ?
N1 C8 C5 119.4(3) 10_655 . ?
N1 C8 C5 116.8(3) . . ?
O1 C1 O2 125.1(3) . . ?
O1 C1 C2 117.2(3) . . ?
O2 C1 C2 117.7(2) . . ?
C3 C2 C7 119.7(2) . . ?
C3 C2 C1 119.5(3) . . ?
C7 C2 C1 120.8(3) . . ?
C2 C3 C4 121.9(2) . . ?
C2 C3 H3A 119.0 . . ?
C4 C3 H3A 119.0 . . ?
C3 C4 C5 118.2(2) . . ?
C3 C4 H4A 120.9 . . ?
C5 C4 H4A 120.9 . . ?
C4 C5 C6 120.9(2) . . ?
C4 C5 C8 120.5(3) . . ?
C6 C5 C8 118.6(3) . . ?
C7 C6 C5 119.2(2) . . ?
C7 C6 H6A 120.4 . . ?
C5 C6 H6A 120.4 . . ?
C6 C7 C2 120.0(2) . . ?
C6 C7 H7A 120.0 . . ?
C2 C7 H7A 120.0 . . ?

loop_
_geom_bond_atom_site_label_1
_geom_bond_atom_site_label_2
_geom_bond_distance
_geom_bond_site_symmetry_2
_geom_bond_publ_flag
Zn1 O1 2.0725(14) 18_654 ?
Zn1 O1 2.0725(14) 22_554 ?
Zn1 O1 2.0725(14) . ?
Zn1 O1 2.0725(14) 8_645 ?
Zn1 O1 2.0725(14) 14_665 ?
Zn1 O1 2.0725(14) 11_556 ?
Zn2 O2 1.9450(15) 8_645 ?
Zn2 O2 1.9450(15) . ?
Zn2 O2 1.9450(15) 11_556 ?
Zn2 O3 2.013(3) . ?
O1 C1 1.228(2) . ?
O2 C1 1.255(2) . ?
N1 C8 1.328(2) 7_564 ?
N1 C8 1.351(2) . ?
C8 N1 1.328(2) 10_655 ?
C8 C5 1.481(3) . ?
C1 C2 1.521(3) . ?
C2 C3 1.363(3) . ?
C2 C7 1.393(3) . ?
C3 C4 1.385(3) . ?
C3 H3A 0.9300 . ?
C4 C5 1.389(3) . ?
C4 H4A 0.9300 . ?
C5 C6 1.397(3) . ?
C6 C7 1.383(3) . ?
C6 H6A 0.9300 . ?
C7 H7A 0.9300 . ?
